data_2241267
loop_
_publ_author_name
'Noland, Wayland E.'
'Brown, Christopher D.'
'Bisel, Amanda M.'
'Schneerer, Andrew K.'
'Tritch, Kenneth J.'

_publ_section_title
;
 Crystal structure of
 <i>rac</i>-3-[2,3-bis(phenylsulfanyl)-3<i>H</i>-indol-3-yl]propanoic acid
;
_journal_coeditor_code SU5230
_journal_issue 11
_journal_name_full 'Acta Crystallographica Section E'
_journal_page_first 1414
_journal_page_last 1417
_journal_paper_doi 10.1107/S2056989015020241
_journal_volume 71
_journal_year 2015
_chemical_formula_iupac 'C23 H19 N O2 S2'
_chemical_formula_moiety 'C23 H19 N O2 S2'
_chemical_formula_sum 'C23 H19 N O2 S2'
_chemical_formula_weight 405.51
_chemical_melting_point 444
_chemical_name_common I
_chemical_name_systematic
;
<i>rac</i>-3-[2,3-Bis(phenylsulfanyl)-3<i>H</i>-indol-3-yl]propanoic acid
;
_space_group_crystal_system triclinic
_space_group_IT_number 2
_space_group_name_Hall '-P 1'
_space_group_name_H-M_alt 'P -1'
_symmetry_space_group_name_Hall '-P 1'
_symmetry_space_group_name_H-M 'P -1'
_atom_sites_solution_hydrogens geom
_audit_creation_method SHELXL-2014/6
_cell_angle_alpha 87.6260(10)
_cell_angle_beta 79.3310(10)
_cell_angle_gamma 76.0220(10)
_cell_formula_units_Z 2
_cell_length_a 9.6498(12)
_cell_length_b 9.8610(12)
_cell_length_c 10.8812(13)
_cell_measurement_reflns_used 2977
_cell_measurement_temperature 173(2)
_cell_measurement_theta_max 27.26
_cell_measurement_theta_min 2.65
_cell_volume 987.4(2)
_computing_cell_refinement
;
SAINT (Bruker, 2007)
;
_computing_data_collection
;
APEX2 (Bruker, 2007)
;
_computing_data_reduction
;
SAINT (Bruker, 2007)
;
_computing_molecular_graphics
;
Mercury (Macrae <i>et al.</i>, 2008)
;
_computing_publication_material
;
SHELXL2014 (Sheldrick, 2015), enCIFer (Allen <i>et al.</i>,
2004) and publCIF (Westrip, 2010)
;
_computing_structure_refinement
;
SHELXL2014 (Sheldrick, 2015)
;
_computing_structure_solution
;
SHELXS97 (Sheldrick, 2008)
;
_diffrn_ambient_temperature 173(2)
_diffrn_measured_fraction_theta_full 0.998
_diffrn_measured_fraction_theta_max 0.987
_diffrn_measurement_device_type 'Bruker APEXII CCD'
_diffrn_measurement_method '\f and \w scans'
_diffrn_radiation_type MoK\a
_diffrn_radiation_wavelength 0.71073
_diffrn_reflns_av_R_equivalents 0.0322
_diffrn_reflns_limit_h_max 12
_diffrn_reflns_limit_h_min -12
_diffrn_reflns_limit_k_max 12
_diffrn_reflns_limit_k_min -12
_diffrn_reflns_limit_l_max 14
_diffrn_reflns_limit_l_min -14
_diffrn_reflns_number 11689
_diffrn_reflns_theta_full 25.242
_diffrn_reflns_theta_max 27.545
_diffrn_reflns_theta_min 1.904
_exptl_absorpt_coefficient_mu 0.289
_exptl_absorpt_correction_T_max 0.7456
_exptl_absorpt_correction_T_min 0.6979
_exptl_absorpt_correction_type multi-scan
_exptl_absorpt_process_details
;
(SADABS; Bruker, 2007)
;
_exptl_crystal_colour colourless
_exptl_crystal_density_diffrn 1.364
_exptl_crystal_description Block
_exptl_crystal_F_000 424
_exptl_crystal_size_max 0.230
_exptl_crystal_size_mid 0.120
_exptl_crystal_size_min 0.100
_refine_diff_density_max 0.268
_refine_diff_density_min -0.258
_refine_ls_extinction_method none
_refine_ls_goodness_of_fit_ref 1.056
_refine_ls_hydrogen_treatment constr
_refine_ls_matrix_type full
_refine_ls_number_parameters 254
_refine_ls_number_reflns 4499
_refine_ls_number_restraints 0
_refine_ls_restrained_S_all 1.056
_refine_ls_R_factor_all 0.0552
_refine_ls_R_factor_gt 0.0383
_refine_ls_shift/su_max 0.000
_refine_ls_shift/su_mean 0.000
_refine_ls_structure_factor_coef Fsqd
_refine_ls_weighting_details 'w=1/[\s^2^(Fo^2^)+(0.0362P)^2^+0.1618P] where P=(Fo^2^+2Fc^2^)/3'
_refine_ls_weighting_scheme calc
_refine_ls_wR_factor_gt 0.0834
_refine_ls_wR_factor_ref 0.0920
_reflns_number_gt 3396
_reflns_number_total 4499
_reflns_threshold_expression 'I > 2\s(I)'
_cod_data_source_file su5230sup1.cif
_cod_data_source_block I
_cod_database_code 2241267
_shelx_space_group_comment
;
The symmetry employed for this shelxl refinement is uniquely defined
by the following loop, which should always be used as a source of
symmetry information in preference to the above space-group names.
They are only intended as comments.
;
_shelx_estimated_absorpt_t_min 0.937
_shelx_estimated_absorpt_t_max 0.972
_shelxl_version_number 2014/6

loop_
_space_group_symop_operation_xyz
'x, y, z'
'-x, -y, -z'

loop_
_atom_site_type_symbol
_atom_site_label
_atom_site_fract_x
_atom_site_fract_y
_atom_site_fract_z
_atom_site_U_iso_or_equiv
_atom_site_adp_type
_atom_site_calc_flag
_atom_site_occupancy
S S1 0.62197(5) 0.45034(5) 0.16673(4) 0.03266(13) Uani d 1
S S2 0.92472(5) 0.19331(5) 0.20164(4) 0.03283(13) Uani d 1
O O1 0.74866(13) 0.71335(13) 0.58120(12) 0.0338(3) Uani d 1
H H1 0.6688 0.6928 0.6075 0.051 Uiso calc 1
O O2 0.93299(13) 0.65100(13) 0.42699(12) 0.0370(3) Uani d 1
N N1 0.54112(14) 0.29215(14) 0.36472(13) 0.0251(3) Uani d 1
C C1 0.82262(18) 0.62905(17) 0.48697(16) 0.0262(4) Uani d 1
C C2 0.76080(18) 0.50855(18) 0.46281(16) 0.0289(4) Uani d 1
H H2A 0.6624 0.5453 0.4433 0.035 Uiso calc 1
H H2B 0.7514 0.4515 0.5395 0.035 Uiso calc 1
C C3 0.85486(18) 0.41595(17) 0.35510(16) 0.0279(4) Uani d 1
H H3A 0.9532 0.3789 0.3747 0.033 Uiso calc 1
H H3B 0.8644 0.4731 0.2784 0.033 Uiso calc 1
C C4 0.79162(17) 0.29341(17) 0.33029(15) 0.0258(4) Uani d 1
C C5 0.75579(18) 0.20556(17) 0.44228(15) 0.0254(4) Uani d 1
C C6 0.84042(19) 0.13254(18) 0.52368(17) 0.0310(4) Uani d 1
H H6 0.9401 0.1332 0.5147 0.037 Uiso calc 1
C C7 0.7755(2) 0.05780(18) 0.61945(17) 0.0350(4) Uani d 1
H H7 0.8320 0.0052 0.6757 0.042 Uiso calc 1
C C8 0.6292(2) 0.05935(18) 0.63364(17) 0.0350(4) Uani d 1
H H8 0.5872 0.0073 0.6994 0.042 Uiso calc 1
C C9 0.54286(19) 0.13564(17) 0.55330(16) 0.0295(4) Uani d 1
H H9 0.4424 0.1380 0.5637 0.035 Uiso calc 1
C C10 0.60945(18) 0.20787(16) 0.45758(15) 0.0251(4) Uani d 1
C C11 0.64132(17) 0.34029(17) 0.29370(15) 0.0250(4) Uani d 1
C C12 0.43242(19) 0.48511(19) 0.16692(15) 0.0295(4) Uani d 1
C C13 0.3474(2) 0.6178(2) 0.20041(17) 0.0363(4) Uani d 1
H H13 0.3887 0.6865 0.2283 0.044 Uiso calc 1
C C14 0.2017(2) 0.6485(2) 0.19258(18) 0.0432(5) Uani d 1
H H14 0.1427 0.7391 0.2152 0.052 Uiso calc 1
C C15 0.1417(2) 0.5497(2) 0.15248(18) 0.0442(5) Uani d 1
H H15 0.0420 0.5726 0.1459 0.053 Uiso calc 1
C C16 0.2255(2) 0.4172(2) 0.12167(18) 0.0422(5) Uani d 1
H H16 0.1828 0.3482 0.0962 0.051 Uiso calc 1
C C17 0.3717(2) 0.3847(2) 0.12777(17) 0.0358(4) Uani d 1
H H17 0.4301 0.2939 0.1052 0.043 Uiso calc 1
C C18 0.83442(18) 0.06781(19) 0.16376(16) 0.0307(4) Uani d 1
C C19 0.7666(2) 0.0890(2) 0.06019(18) 0.0444(5) Uani d 1
H H19 0.7669 0.1712 0.0115 0.053 Uiso calc 1
C C20 0.6988(3) -0.0091(3) 0.0277(2) 0.0563(6) Uani d 1
H H20 0.6528 0.0057 -0.0433 0.068 Uiso calc 1
C C21 0.6979(2) -0.1282(2) 0.0980(2) 0.0506(6) Uani d 1
H H21 0.6496 -0.1947 0.0764 0.061 Uiso calc 1
C C22 0.7667(2) -0.1509(2) 0.19934(19) 0.0444(5) Uani d 1
H H22 0.7674 -0.2341 0.2467 0.053 Uiso calc 1
C C23 0.8348(2) -0.05393(19) 0.23299(17) 0.0355(4) Uani d 1
H H23 0.8820 -0.0703 0.3034 0.043 Uiso calc 1

loop_
_atom_site_aniso_label
_atom_site_aniso_U_11
_atom_site_aniso_U_22
_atom_site_aniso_U_33
_atom_site_aniso_U_12
_atom_site_aniso_U_13
_atom_site_aniso_U_23
S1 0.0282(2) 0.0393(3) 0.0309(2) -0.0096(2) -0.00598(19) 0.0068(2)
S2 0.0249(2) 0.0364(3) 0.0345(3) -0.00567(19) 0.00119(19) -0.0076(2)
O1 0.0281(7) 0.0349(7) 0.0405(7) -0.0121(6) -0.0035(6) -0.0088(6)
O2 0.0303(7) 0.0405(8) 0.0426(8) -0.0175(6) 0.0000(6) -0.0020(6)
N1 0.0236(7) 0.0249(7) 0.0271(7) -0.0060(6) -0.0048(6) -0.0018(6)
C1 0.0255(9) 0.0273(9) 0.0282(9) -0.0072(7) -0.0101(7) 0.0035(7)
C2 0.0246(9) 0.0300(9) 0.0326(9) -0.0104(7) -0.0011(7) -0.0025(7)
C3 0.0223(8) 0.0299(9) 0.0325(9) -0.0089(7) -0.0038(7) -0.0017(7)
C4 0.0208(8) 0.0271(9) 0.0279(9) -0.0035(7) -0.0027(7) -0.0034(7)
C5 0.0262(9) 0.0216(8) 0.0274(9) -0.0041(7) -0.0033(7) -0.0047(7)
C6 0.0290(9) 0.0268(9) 0.0361(10) -0.0031(7) -0.0075(8) -0.0026(8)
C7 0.0397(11) 0.0265(9) 0.0368(11) 0.0001(8) -0.0127(8) 0.0012(8)
C8 0.0449(11) 0.0254(9) 0.0337(10) -0.0089(8) -0.0050(9) 0.0037(8)
C9 0.0287(9) 0.0239(9) 0.0362(10) -0.0082(7) -0.0042(8) -0.0006(7)
C10 0.0273(9) 0.0212(8) 0.0265(9) -0.0048(7) -0.0046(7) -0.0024(7)
C11 0.0241(8) 0.0231(8) 0.0270(9) -0.0040(7) -0.0036(7) -0.0065(7)
C12 0.0291(9) 0.0360(10) 0.0223(9) -0.0058(8) -0.0054(7) 0.0048(7)
C13 0.0371(10) 0.0378(11) 0.0320(10) -0.0065(8) -0.0043(8) 0.0006(8)
C14 0.0363(11) 0.0459(12) 0.0380(11) 0.0020(9) 0.0014(9) 0.0029(9)
C15 0.0280(10) 0.0677(15) 0.0333(11) -0.0099(10) -0.0007(8) 0.0100(10)
C16 0.0385(11) 0.0565(13) 0.0360(11) -0.0199(10) -0.0072(9) 0.0033(10)
C17 0.0376(11) 0.0377(11) 0.0327(10) -0.0090(9) -0.0075(8) 0.0004(8)
C18 0.0264(9) 0.0330(10) 0.0291(9) -0.0006(7) -0.0022(7) -0.0085(8)
C19 0.0580(14) 0.0411(12) 0.0346(11) -0.0078(10) -0.0146(10) -0.0018(9)
C20 0.0702(16) 0.0599(15) 0.0451(13) -0.0130(12) -0.0271(12) -0.0136(11)
C21 0.0531(14) 0.0479(13) 0.0542(14) -0.0160(11) -0.0092(11) -0.0176(11)
C22 0.0538(13) 0.0347(11) 0.0425(12) -0.0113(10) -0.0007(10) -0.0057(9)
C23 0.0374(10) 0.0328(10) 0.0335(10) -0.0013(8) -0.0072(8) -0.0050(8)

loop_
_atom_type_symbol
_atom_type_description
_atom_type_scat_dispersion_real
_atom_type_scat_dispersion_imag
_atom_type_scat_source
C C 0.0033 0.0016 'International Tables Vol C Tables 4.2.6.8 and 6.1.1.4'
H H 0.0000 0.0000 'International Tables Vol C Tables 4.2.6.8 and 6.1.1.4'
N N 0.0061 0.0033 'International Tables Vol C Tables 4.2.6.8 and 6.1.1.4'
O O 0.0106 0.0060 'International Tables Vol C Tables 4.2.6.8 and 6.1.1.4'
S S 0.1246 0.1234 'International Tables Vol C Tables 4.2.6.8 and 6.1.1.4'

loop_
_geom_angle_atom_site_label_1
_geom_angle_atom_site_label_2
_geom_angle_atom_site_label_3
_geom_angle
C11 S1 C12 102.47(8)
C18 S2 C4 102.65(8)
C1 O1 H1 109.5
C11 N1 C10 106.38(14)
O2 C1 O1 119.92(15)
O2 C1 C2 123.81(16)
O1 C1 C2 116.27(14)
C1 C2 C3 112.44(13)
C1 C2 H2A 109.1
C3 C2 H2A 109.1
C1 C2 H2B 109.1
C3 C2 H2B 109.1
H2A C2 H2B 107.8
C2 C3 C4 112.42(13)
C2 C3 H3A 109.1
C4 C3 H3A 109.1
C2 C3 H3B 109.1
C4 C3 H3B 109.1
H3A C3 H3B 107.9
C5 C4 C3 115.35(14)
C5 C4 C11 99.58(13)
C3 C4 C11 113.08(13)
C5 C4 S2 113.36(11)
C3 C4 S2 104.98(11)
C11 C4 S2 110.69(11)
C6 C5 C10 120.95(16)
C6 C5 C4 131.39(15)
C10 C5 C4 107.65(14)
C5 C6 C7 118.04(17)
C5 C6 H6 121.0
C7 C6 H6 121.0
C8 C7 C6 120.76(17)
C8 C7 H7 119.6
C6 C7 H7 119.6
C7 C8 C9 121.26(17)
C7 C8 H8 119.4
C9 C8 H8 119.4
C10 C9 C8 117.26(16)
C10 C9 H9 121.4
C8 C9 H9 121.4
C9 C10 C5 121.70(16)
C9 C10 N1 126.35(15)
C5 C10 N1 111.96(14)
N1 C11 C4 114.43(14)
N1 C11 S1 127.16(13)
C4 C11 S1 118.40(12)
C17 C12 C13 120.40(17)
C17 C12 S1 120.78(14)
C13 C12 S1 118.72(14)
C14 C13 C12 119.08(19)
C14 C13 H13 120.5
C12 C13 H13 120.5
C15 C14 C13 120.61(19)
C15 C14 H14 119.7
C13 C14 H14 119.7
C14 C15 C16 120.29(19)
C14 C15 H15 119.9
C16 C15 H15 119.9
C15 C16 C17 119.99(19)
C15 C16 H16 120.0
C17 C16 H16 120.0
C16 C17 C12 119.61(18)
C16 C17 H17 120.2
C12 C17 H17 120.2
C19 C18 C23 119.20(18)
C19 C18 S2 119.45(15)
C23 C18 S2 121.31(14)
C20 C19 C18 120.20(19)
C20 C19 H19 119.9
C18 C19 H19 119.9
C21 C20 C19 120.1(2)
C21 C20 H20 119.9
C19 C20 H20 119.9
C22 C21 C20 119.9(2)
C22 C21 H21 120.0
C20 C21 H21 120.0
C21 C22 C23 120.6(2)
C21 C22 H22 119.7
C23 C22 H22 119.7
C22 C23 C18 119.89(18)
C22 C23 H23 120.1
C18 C23 H23 120.1

loop_
_geom_bond_atom_site_label_1
_geom_bond_atom_site_label_2
_geom_bond_distance
S1 C11 1.7305(17)
S1 C12 1.7773(18)
S2 C18 1.7767(18)
S2 C4 1.8493(16)
O1 C1 1.328(2)
O1 H1 0.8400
O2 C1 1.2040(19)
N1 C11 1.293(2)
N1 C10 1.435(2)
C1 C2 1.504(2)
C2 C3 1.525(2)
C2 H2A 0.9900
C2 H2B 0.9900
C3 C4 1.533(2)
C3 H3A 0.9900
C3 H3B 0.9900
C4 C5 1.502(2)
C4 C11 1.533(2)
C5 C6 1.379(2)
C5 C10 1.386(2)
C6 C7 1.392(2)
C6 H6 0.9500
C7 C8 1.388(3)
C7 H7 0.9500
C8 C9 1.392(2)
C8 H8 0.9500
C9 C10 1.385(2)
C9 H9 0.9500
C12 C17 1.383(2)
C12 C13 1.389(3)
C13 C14 1.382(3)
C13 H13 0.9500
C14 C15 1.370(3)
C14 H14 0.9500
C15 C16 1.378(3)
C15 H15 0.9500
C16 C17 1.382(3)
C16 H16 0.9500
C17 H17 0.9500
C18 C19 1.389(3)
C18 C23 1.390(2)
C19 C20 1.382(3)
C19 H19 0.9500
C20 C21 1.375(3)
C20 H20 0.9500
C21 C22 1.374(3)
C21 H21 0.9500
C22 C23 1.379(3)
C22 H22 0.9500
C23 H23 0.9500

loop_
_geom_hbond_atom_site_label_D
_geom_hbond_atom_site_label_H
_geom_hbond_atom_site_label_A
_geom_hbond_site_symmetry_A
_geom_hbond_distance_DH
_geom_hbond_distance_HA
_geom_hbond_distance_DA
_geom_hbond_angle_DHA
O1 H1 N1 2_666 0.84 1.96 2.7622(18) 158.9
C3 H3A O2 2_766 0.99 2.57 3.356(2) 136.0

loop_
_geom_torsion_atom_site_label_1
_geom_torsion_atom_site_label_2
_geom_torsion_atom_site_label_3
_geom_torsion_atom_site_label_4
_geom_torsion
O2 C1 C2 C3 0.9(2)
O1 C1 C2 C3 -178.65(14)
C1 C2 C3 C4 -179.85(13)
C2 C3 C4 C5 -52.58(19)
C2 C3 C4 C11 61.13(19)
C2 C3 C4 S2 -178.10(12)
C18 S2 C4 C5 60.67(13)
C18 S2 C4 C3 -172.58(11)
C18 S2 C4 C11 -50.24(13)
C3 C4 C5 C6 -57.2(2)
C11 C4 C5 C6 -178.58(17)
S2 C4 C5 C6 63.8(2)
C3 C4 C5 C10 121.86(15)
C11 C4 C5 C10 0.53(16)
S2 C4 C5 C10 -117.07(13)
C10 C5 C6 C7 1.9(2)
C4 C5 C6 C7 -179.11(16)
C5 C6 C7 C8 -1.2(3)
C6 C7 C8 C9 -0.2(3)
C7 C8 C9 C10 1.0(3)
C8 C9 C10 C5 -0.4(2)
C8 C9 C10 N1 179.83(15)
C6 C5 C10 C9 -1.1(3)
C4 C5 C10 C9 179.70(15)
C6 C5 C10 N1 178.71(14)
C4 C5 C10 N1 -0.51(18)
C11 N1 C10 C9 -179.99(16)
C11 N1 C10 C5 0.23(18)
C10 N1 C11 C4 0.15(18)
C10 N1 C11 S1 -179.11(12)
C5 C4 C11 N1 -0.43(18)
C3 C4 C11 N1 -123.38(16)
S2 C4 C11 N1 119.15(13)
C5 C4 C11 S1 178.90(11)
C3 C4 C11 S1 55.95(17)
S2 C4 C11 S1 -61.52(14)
C12 S1 C11 N1 3.10(17)
C12 S1 C11 C4 -176.13(12)
C11 S1 C12 C17 -74.16(15)
C11 S1 C12 C13 109.44(14)
C17 C12 C13 C14 -0.8(3)
S1 C12 C13 C14 175.62(14)
C12 C13 C14 C15 0.1(3)
C13 C14 C15 C16 1.3(3)
C14 C15 C16 C17 -1.8(3)
C15 C16 C17 C12 1.1(3)
C13 C12 C17 C16 0.2(3)
S1 C12 C17 C16 -176.11(14)
C4 S2 C18 C19 100.86(16)
C4 S2 C18 C23 -81.59(15)
C23 C18 C19 C20 0.9(3)
S2 C18 C19 C20 178.48(16)
C18 C19 C20 C21 0.2(3)
C19 C20 C21 C22 -1.2(3)
C20 C21 C22 C23 1.2(3)
C21 C22 C23 C18 -0.2(3)
C19 C18 C23 C22 -0.9(3)
S2 C18 C23 C22 -178.43(14)

_cod_database_fobs_code 2241267
